data_7244302
loop_
_publ_author_name
'Cheplakova, Anastasia M.'
'Samsonenko, Denis G.'
'Lazarenko, Vladimir'
'Dorovatovskii, Pavel'
'Zubavichus, Yan'
'Khrustalev, Victor N.'
'Rakhmanova, Marianna I.'
'Fedin, Vladimir P.'

_publ_section_title
;
 Synthesis, supramolecular isomerism, and photoluminescence of
 scandium(III) complexes with tetrafluoroterephthalate ligand
;
_journal_name_full CrystEngComm
_journal_paper_doi 10.1039/D1CE01689J
_journal_year 2022
_chemical_absolute_configuration unk
_chemical_formula_sum 'C16 H17 Cs F8 O16.5 Sc'
_chemical_formula_weight 803.17
_space_group_crystal_system orthorhombic
_space_group_IT_number 20
_space_group_name_Hall 'C 2c 2'
_space_group_name_H-M_alt 'C 2 2 21'
_atom_sites_solution_primary dual
_atom_sites_solution_secondary difmap
_audit_creation_method SHELXL-2018/3
_audit_update_record
;
2021-12-01 deposited with the CCDC.	2022-01-26 downloaded from the CCDC.
;
_cell_angle_alpha 90
_cell_angle_beta 90
_cell_angle_gamma 90
_cell_formula_units_Z 8
_cell_length_a 11.7838(3)
_cell_length_b 47.9476(14)
_cell_length_c 9.0077(2)
_cell_measurement_reflns_used 7208
_cell_measurement_temperature 150(2)
_cell_measurement_theta_max 28.58
_cell_measurement_theta_min 2.72
_cell_volume 5089.4(2)
_computing_cell_refinement 'CrysAlisPro 1.171.40.82a (Rigaku OD, 2020)'
_computing_data_collection 'CrysAlisPro 1.171.40.82a (Rigaku OD, 2020)'
_computing_data_reduction 'CrysAlisPro 1.171.40.82a (Rigaku OD, 2020)'
_computing_molecular_graphics 'ShelXle (H\"ubschle, 2011)'
_computing_publication_material 'CIFTAB (Sheldrick, 2015)'
_computing_structure_refinement 'SHELXL-2018 (Sheldrick, 2015)'
_computing_structure_solution 'SHELXT-2018 (Sheldrick, 2015)'
_diffrn_ambient_temperature 150(2)
_diffrn_detector 'CCD plate'
_diffrn_detector_area_resol_mean 10.6
_diffrn_detector_type AtlasS2
_diffrn_measured_fraction_theta_full 0.998
_diffrn_measured_fraction_theta_max 0.995
_diffrn_measurement_device 'four-circle diffractometer'
_diffrn_measurement_device_type 'New Xcalibur, AtlasS2'
_diffrn_measurement_method '\w scans'
_diffrn_radiation_monochromator graphite
_diffrn_radiation_probe x-ray
_diffrn_radiation_source 'fine-focus sealed tube'
_diffrn_radiation_type MoK\a
_diffrn_radiation_wavelength 0.71073
_diffrn_reflns_av_R_equivalents 0.0406
_diffrn_reflns_av_unetI/netI 0.0493
_diffrn_reflns_Laue_measured_fraction_full 0.998
_diffrn_reflns_Laue_measured_fraction_max 0.995
_diffrn_reflns_limit_h_max 14
_diffrn_reflns_limit_h_min -13
_diffrn_reflns_limit_k_max 40
_diffrn_reflns_limit_k_min -59
_diffrn_reflns_limit_l_max 11
_diffrn_reflns_limit_l_min -7
_diffrn_reflns_number 8096
_diffrn_reflns_point_group_measured_fraction_full 0.937
_diffrn_reflns_point_group_measured_fraction_max 0.927
_diffrn_reflns_theta_full 25.500
_diffrn_reflns_theta_max 26.016
_diffrn_reflns_theta_min 1.780
_diffrn_source 'sealed X-ray tube'
_exptl_absorpt_coefficient_mu 1.836
_exptl_absorpt_correction_T_max 1.00000
_exptl_absorpt_correction_T_min 0.86519
_exptl_absorpt_correction_type multi-scan
_exptl_absorpt_process_details
;
CrysAlisPro 1.171.40.82a (Rigaku Oxford Diffraction, 2020)
Empirical absorption correction using spherical harmonics,
implemented in SCALE3 ABSPACK scaling algorithm.
;
_exptl_crystal_colour colorless
_exptl_crystal_density_diffrn 2.096
_exptl_crystal_description plate
_exptl_crystal_F_000 3144
_exptl_crystal_size_max 0.27
_exptl_crystal_size_mid 0.15
_exptl_crystal_size_min 0.06
_refine_diff_density_max 1.393
_refine_diff_density_min -4.595
_refine_diff_density_rms 0.183
_refine_ls_abs_structure_details
;
 Refined as an inversion twin.
;
_refine_ls_abs_structure_Flack 0.36(5)
_refine_ls_extinction_method none
_refine_ls_goodness_of_fit_ref 1.065
_refine_ls_hydrogen_treatment undef
_refine_ls_matrix_type full
_refine_ls_number_parameters 417
_refine_ls_number_reflns 4659
_refine_ls_number_restraints 84
_refine_ls_restrained_S_all 1.090
_refine_ls_R_factor_all 0.0675
_refine_ls_R_factor_gt 0.0642
_refine_ls_shift/su_max 0.000
_refine_ls_shift/su_mean 0.000
_refine_ls_structure_factor_coef Fsqd
_refine_ls_weighting_details 'w=1/[\s^2^(Fo^2^)+(0.0978P)^2^+53.5100P] where P=(Fo^2^+2Fc^2^)/3'
_refine_ls_weighting_scheme calc
_refine_ls_wR_factor_gt 0.1696
_refine_ls_wR_factor_ref 0.1743
_reflns_Friedel_coverage 0.647
_reflns_Friedel_fraction_full 0.857
_reflns_Friedel_fraction_max 0.837
_reflns_number_gt 4341
_reflns_number_total 4659
_reflns_threshold_expression 'I > 2\s(I)'
_cod_data_source_file d1ce01689j2.cif
_cod_data_source_block sn1002
_cod_original_formula_sum 'C16 H17 Cs F8 O16.50 Sc'
_cod_database_code 7244302
_shelx_shelxl_version_number 2018/3
_shelx_space_group_comment
;
The symmetry employed for this shelxl refinement is uniquely defined
by the following loop, which should always be used as a source of
symmetry information in preference to the above space-group names.
They are only intended as comments.
;
_shelx_estimated_absorpt_t_min 0.637
_shelx_estimated_absorpt_t_max 0.898

loop_
_space_group_symop_operation_xyz
'x, y, z'
'-x, -y, z+1/2'
'-x, y, -z+1/2'
'x, -y, -z'
'x+1/2, y+1/2, z'
'-x+1/2, -y+1/2, z+1/2'
'-x+1/2, y+1/2, -z+1/2'
'x+1/2, -y+1/2, -z'

loop_
_atom_site_label
_atom_site_type_symbol
_atom_site_fract_x
_atom_site_fract_y
_atom_site_fract_z
_atom_site_U_iso_or_equiv
_atom_site_adp_type
_atom_site_occupancy
_atom_site_site_symmetry_order
_atom_site_calc_flag
_atom_site_refinement_flags_posn
_atom_site_refinement_flags_adp
_atom_site_refinement_flags_occupancy
_atom_site_disorder_assembly
_atom_site_disorder_group
Sc1 Sc 0.7508(3) 0.500000 0.500000 0.0194(6) Uani 1 2 d S T P . .
Sc2 Sc 0.500000 0.25236(4) 0.750000 0.0155(5) Uani 1 2 d S T P . .
O11M O 0.6254(9) 0.50805(19) 0.3280(11) 0.042(2) Uani 1 1 d . U . . .
O12M O 0.8756(9) 0.51074(19) 0.6686(11) 0.043(2) Uani 1 1 d . U . . .
O21M O 0.3939(6) 0.24293(14) 0.5636(8) 0.0172(15) Uani 1 1 d . . . . .
O22M O 0.6395(6) 0.26209(14) 0.6037(8) 0.0159(14) Uani 1 1 d . . . . .
O11 O 0.6803(6) 0.45760(15) 0.4284(9) 0.0223(16) Uani 1 1 d . . . . .
O12 O 0.8193(7) 0.45835(16) 0.5834(9) 0.0283(19) Uani 1 1 d . . . . .
O13 O 0.6664(6) 0.31290(15) 0.5113(9) 0.0203(16) Uani 1 1 d . . . . .
O14 O 0.8553(7) 0.31078(16) 0.5182(10) 0.0256(18) Uani 1 1 d . . . . .
C11 C 0.7517(11) 0.4456(3) 0.510(2) 0.030(3) Uani 1 1 d . U . . .
C12 C 0.7559(10) 0.4136(2) 0.5098(11) 0.021(2) Uani 1 1 d . . . . .
C13 C 0.8069(10) 0.3990(2) 0.6213(12) 0.024(2) Uani 1 1 d . . . . .
C14 C 0.8101(9) 0.3706(2) 0.6209(12) 0.024(2) Uani 1 1 d . U . . .
C15 C 0.7648(9) 0.3548(2) 0.5083(12) 0.017(2) Uani 1 1 d . . . . .
C16 C 0.7153(8) 0.3694(2) 0.3943(12) 0.020(2) Uani 1 1 d . . . . .
C17 C 0.7092(9) 0.3978(2) 0.3954(12) 0.022(2) Uani 1 1 d . . . . .
C18 C 0.7615(9) 0.3230(2) 0.5128(10) 0.016(2) Uani 1 1 d . U . . .
F11 F 0.8522(7) 0.41192(13) 0.7351(11) 0.0437(19) Uani 1 1 d . U . . .
F12 F 0.8590(7) 0.35724(13) 0.7354(11) 0.046(2) Uani 1 1 d . U . . .
F13 F 0.6672(7) 0.35547(14) 0.2823(7) 0.039(2) Uani 1 1 d . . . . .
F14 F 0.6594(7) 0.41007(13) 0.2792(7) 0.0353(19) Uani 1 1 d . . . . .
O21 O 0.4326(6) 0.29438(14) 0.6660(9) 0.0214(16) Uani 1 1 d . . . . .
O22 O 0.5955(7) 0.44067(13) 0.7659(14) 0.031(2) Uani 1 1 d . . . . .
C21 C 0.500000 0.3078(2) 0.750000 0.011(2) Uani 1 2 d S TU P . .
C22 C 0.500000 0.3390(3) 0.750000 0.016(2) Uani 1 2 d S TU P . .
C23 C 0.5409(9) 0.3542(2) 0.8687(13) 0.023(2) Uani 1 1 d . . . . .
C24 C 0.5420(10) 0.3830(2) 0.8663(13) 0.026(3) Uani 1 1 d . . . . .
C25 C 0.500000 0.3978(3) 0.750000 0.023(3) Uani 1 2 d S T P . .
C26 C 0.500000 0.4296(3) 0.750000 0.025(3) Uani 1 2 d S T P . .
F21 F 0.5798(6) 0.34129(12) 0.9917(8) 0.0302(16) Uani 1 1 d . . . . .
F22 F 0.5789(7) 0.39595(13) 0.9903(8) 0.0369(18) Uani 1 1 d . . . . .
O31 O 0.4262(6) 0.21056(14) 0.8218(9) 0.0226(16) Uani 1 1 d . U . . .
O32 O 0.4038(7) 0.06349(13) 0.7525(17) 0.0381(19) Uani 1 1 d . . . . .
C31 C 0.500000 0.1968(3) 0.750000 0.015(3) Uani 1 2 d S TU P . .
C32 C 0.500000 0.1658(3) 0.750000 0.021(3) Uani 1 2 d S T P . .
C33 C 0.5552(10) 0.1507(2) 0.6425(13) 0.024(2) Uani 1 1 d . . . . .
C34 C 0.5576(11) 0.1217(2) 0.6439(14) 0.030(3) Uani 1 1 d . . . . .
C35 C 0.500000 0.1068(3) 0.750000 0.026(3) Uani 1 2 d S T P . .
C36 C 0.500000 0.0748(3) 0.750000 0.028(3) Uani 1 2 d S T P . .
F31 F 0.6115(6) 0.16328(13) 0.5294(8) 0.0329(17) Uani 1 1 d . U . . .
F32 F 0.6113(7) 0.10880(14) 0.5333(9) 0.0387(18) Uani 1 1 d . U . . .
Cs1 Cs 0.500000 0.29878(2) 0.250000 0.0179(3) Uani 1 2 d S T P . .
Cs2 Cs 0.74844(13) 0.45097(4) 1.0156(2) 0.0341(5) Uani 0.5 1 d . . P . .
O1W O 0.6414(7) 0.24302(15) 0.3171(8) 0.0186(15) Uani 1 1 d . . . . .
O2W O 0.2907(6) 0.28848(13) 0.4335(8) 0.0174(15) Uani 1 1 d . . . . .
O3W O 0.5359(15) 0.4597(3) 0.195(2) 0.042(5) Uani 0.5 1 d . . P . .
O4W O 0.9521(15) 0.4629(4) 0.828(2) 0.043(5) Uani 0.5 1 d . . P A 1
O5W O 0.8902(19) 0.4927(5) 0.923(2) 0.054(6) Uani 0.5 1 d . . P A 2
O6W O 0.6111(17) 0.4929(5) 1.057(2) 0.049(5) Uani 0.5 1 d . . P A .
O7W O 0.9558(19) 0.3033(5) 0.735(3) 0.068(6) Uani 0.5 1 d . U P . .

loop_
_atom_site_aniso_label
_atom_site_aniso_U_11
_atom_site_aniso_U_22
_atom_site_aniso_U_33
_atom_site_aniso_U_23
_atom_site_aniso_U_13
_atom_site_aniso_U_12
Sc1 0.0154(13) 0.0244(14) 0.0182(13) -0.0003(11) 0.000 0.000
Sc2 0.0190(12) 0.0035(9) 0.0241(13) 0.000 0.0010(16) 0.000
O11M 0.046(5) 0.032(4) 0.048(5) 0.011(4) -0.025(4) -0.010(4)
O12M 0.044(4) 0.032(4) 0.052(5) -0.012(4) -0.019(4) 0.008(4)
O21M 0.012(3) 0.012(3) 0.027(4) -0.004(3) 0.000(3) -0.006(3)
O22M 0.017(3) 0.011(3) 0.019(3) -0.005(3) -0.005(3) -0.005(3)
O11 0.013(3) 0.024(4) 0.029(4) 0.005(3) -0.012(3) -0.004(3)
O12 0.039(5) 0.027(4) 0.019(4) -0.005(3) -0.015(4) 0.015(4)
O13 0.017(3) 0.023(4) 0.021(4) 0.005(3) -0.004(3) -0.008(3)
O14 0.022(4) 0.025(4) 0.030(4) -0.010(4) -0.002(4) 0.007(3)
C11 0.019(5) 0.024(5) 0.047(6) -0.003(5) -0.002(5) -0.003(4)
C12 0.022(5) 0.023(5) 0.018(5) 0.000(4) -0.004(5) 0.003(5)
C13 0.029(6) 0.025(5) 0.018(5) -0.007(5) -0.016(5) 0.005(5)
C14 0.024(4) 0.026(4) 0.022(4) -0.002(4) -0.013(4) 0.005(4)
C15 0.010(4) 0.018(5) 0.023(5) -0.002(4) -0.003(4) -0.002(4)
C16 0.016(5) 0.027(5) 0.018(5) 0.000(4) -0.003(4) -0.007(4)
C17 0.028(6) 0.025(5) 0.015(5) 0.004(5) -0.009(4) -0.009(5)
C18 0.017(4) 0.019(4) 0.011(4) -0.004(3) -0.008(4) -0.002(4)
F11 0.067(4) 0.029(3) 0.035(4) -0.004(3) -0.029(4) 0.008(3)
F12 0.069(4) 0.028(3) 0.040(4) -0.004(4) -0.038(4) 0.014(3)
F13 0.063(5) 0.027(3) 0.028(4) 0.002(3) -0.030(4) -0.014(3)
F14 0.056(4) 0.023(3) 0.027(5) 0.007(3) -0.028(3) -0.007(3)
O21 0.023(4) 0.011(3) 0.030(4) -0.001(3) -0.001(3) -0.009(3)
O22 0.039(4) 0.008(3) 0.046(6) -0.005(4) 0.000(5) 0.000(3)
C21 0.021(5) 0.005(4) 0.009(4) 0.000 0.000(5) 0.000
C22 0.016(5) 0.012(4) 0.021(5) 0.000 0.003(6) 0.000
C23 0.027(5) 0.011(4) 0.031(6) 0.002(4) 0.002(5) 0.008(4)
C24 0.043(7) 0.011(5) 0.024(5) -0.005(4) 0.000(5) -0.001(5)
C25 0.031(7) 0.011(6) 0.026(7) 0.000 0.003(10) 0.000
C26 0.039(8) 0.008(6) 0.029(7) 0.000 0.012(11) 0.000
F21 0.055(4) 0.013(3) 0.023(3) -0.002(3) -0.008(3) 0.004(3)
F22 0.070(5) 0.014(3) 0.027(4) -0.006(3) -0.010(4) -0.002(3)
O31 0.025(3) 0.011(3) 0.032(4) 0.007(3) -0.005(3) 0.006(3)
O32 0.041(4) 0.012(3) 0.061(5) -0.007(6) -0.009(6) 0.005(3)
C31 0.017(5) 0.011(5) 0.016(5) 0.000 -0.003(5) 0.000
C32 0.024(7) 0.012(6) 0.027(6) 0.000 -0.009(9) 0.000
C33 0.032(6) 0.012(5) 0.028(5) 0.001(4) -0.013(5) -0.003(5)
C34 0.043(7) 0.015(5) 0.033(6) -0.013(5) -0.017(6) 0.002(5)
C35 0.034(8) 0.017(6) 0.026(7) 0.000 -0.009(9) 0.000
C36 0.034(8) 0.013(6) 0.038(8) 0.000 -0.017(11) 0.000
F31 0.044(4) 0.017(3) 0.038(4) 0.000(3) 0.007(3) -0.006(3)
F32 0.058(4) 0.020(3) 0.039(4) -0.006(3) 0.002(3) 0.005(3)
Cs1 0.0175(4) 0.0164(4) 0.0199(4) 0.000 -0.0055(5) 0.000
Cs2 0.0250(8) 0.0314(10) 0.0460(11) 0.0039(7) -0.0064(8) 0.0016(8)
O1W 0.020(4) 0.015(3) 0.021(3) 0.005(3) -0.003(3) -0.001(3)
O2W 0.018(3) 0.013(3) 0.020(4) -0.001(3) -0.001(3) -0.003(3)
O3W 0.042(11) 0.033(9) 0.051(11) -0.012(8) -0.018(8) 0.003(7)
O4W 0.026(8) 0.033(9) 0.070(13) 0.013(9) -0.016(9) 0.001(7)
O5W 0.055(13) 0.068(15) 0.039(11) 0.017(11) 0.001(10) -0.013(11)
O6W 0.038(10) 0.069(15) 0.038(10) -0.014(11) -0.016(9) -0.003(10)
O7W 0.057(9) 0.088(10) 0.060(9) -0.028(8) 0.017(8) 0.028(7)

loop_
_atom_type_symbol
_atom_type_description
_atom_type_scat_dispersion_real
_atom_type_scat_dispersion_imag
_atom_type_scat_source
C C 0.0033 0.0016 'International Tables Vol C Tables 4.2.6.8 and 6.1.1.4'
H H 0.0000 0.0000 'International Tables Vol C Tables 4.2.6.8 and 6.1.1.4'
O O 0.0106 0.0060 'International Tables Vol C Tables 4.2.6.8 and 6.1.1.4'
F F 0.0171 0.0103 'International Tables Vol C Tables 4.2.6.8 and 6.1.1.4'
Sc Sc 0.2519 0.3716 'International Tables Vol C Tables 4.2.6.8 and 6.1.1.4'
Cs Cs -0.3680 2.1192 'International Tables Vol C Tables 4.2.6.8 and 6.1.1.4'

loop_
_geom_angle_atom_site_label_1
_geom_angle_atom_site_label_2
_geom_angle_atom_site_label_3
_geom_angle
_geom_angle_site_symmetry_1
_geom_angle_site_symmetry_3
_geom_angle_publ_flag
O11M Sc1 O11M 94.4(6) . 4_566 ?
O11M Sc1 O12M 90.2(4) . 4_566 ?
O11M Sc1 O12M 90.2(4) 4_566 . ?
O11M Sc1 O12M 156.1(3) . . ?
O11M Sc1 O12M 156.1(3) 4_566 4_566 ?
O11M Sc1 O11 73.2(3) . . ?
O11M Sc1 O11 73.2(3) 4_566 4_566 ?
O11M Sc1 O11 78.3(3) . 4_566 ?
O11M Sc1 O11 78.3(3) 4_566 . ?
O11M Sc1 O12 81.4(3) . 4_566 ?
O11M Sc1 O12 81.4(3) 4_566 . ?
O11M Sc1 O12 129.1(3) . . ?
O11M Sc1 O12 129.1(3) 4_566 4_566 ?
O11M Sc1 C11 78.5(4) . 4_566 ?
O11M Sc1 C11 78.5(4) 4_566 . ?
O11M Sc1 C11 101.9(4) . . ?
O11M Sc1 C11 101.9(4) 4_566 4_566 ?
O12M Sc1 O12M 94.9(6) 4_566 . ?
O12M Sc1 O11 80.7(3) . 4_566 ?
O12M Sc1 O11 80.7(3) 4_566 . ?
O12M Sc1 O11 130.7(3) . . ?
O12M Sc1 O11 130.7(3) 4_566 4_566 ?
O12M Sc1 O12 74.8(3) . . ?
O12M Sc1 O12 74.8(3) 4_566 4_566 ?
O12M Sc1 O12 77.5(4) . 4_566 ?
O12M Sc1 O12 77.5(4) 4_566 . ?
O12M Sc1 C11 77.6(4) . 4_566 ?
O12M Sc1 C11 77.6(4) 4_566 . ?
O12M Sc1 C11 102.1(4) . . ?
O12M Sc1 C11 102.1(4) 4_566 4_566 ?
O11 Sc1 O11 137.5(4) 4_566 . ?
O11 Sc1 C11 28.8(4) . . ?
O11 Sc1 C11 28.8(4) 4_566 4_566 ?
O11 Sc1 C11 151.5(4) . 4_566 ?
O11 Sc1 C11 151.5(4) 4_566 . ?
O12 Sc1 O11 56.2(3) . . ?
O12 Sc1 O11 56.2(3) 4_566 4_566 ?
O12 Sc1 O11 144.4(3) . 4_566 ?
O12 Sc1 O11 144.4(3) 4_566 . ?
O12 Sc1 O12 138.6(5) . 4_566 ?
O12 Sc1 C11 27.4(4) . . ?
O12 Sc1 C11 27.4(4) 4_566 4_566 ?
O12 Sc1 C11 152.3(4) . 4_566 ?
O12 Sc1 C11 152.3(4) 4_566 . ?
C11 Sc1 C11 179.5(6) . 4_566 ?
O21M Sc2 O21M 155.6(4) 3_656 . ?
O21M Sc2 O22M 90.7(3) . . ?
O21M Sc2 O22M 90.7(3) 3_656 3_656 ?
O21M Sc2 O22M 94.6(3) . 3_656 ?
O21M Sc2 O22M 94.6(3) 3_656 . ?
O21M Sc2 O21 74.0(3) . . ?
O21M Sc2 O21 74.0(3) 3_656 3_656 ?
O21M Sc2 O21 130.2(3) . 3_656 ?
O21M Sc2 O21 130.2(3) 3_656 . ?
O21M Sc2 C21 102.2(2) . . ?
O21M Sc2 C21 102.2(2) 3_656 . ?
O21M Sc2 O31 79.3(3) . . ?
O21M Sc2 O31 79.3(3) . 3_656 ?
O21M Sc2 O31 79.3(3) 3_656 . ?
O21M Sc2 O31 79.3(3) 3_656 3_656 ?
O21M Sc2 C31 77.8(2) . . ?
O21M Sc2 C31 77.8(2) 3_656 . ?
O22M Sc2 O22M 155.0(4) 3_656 . ?
O22M Sc2 O21 75.4(3) . 3_656 ?
O22M Sc2 O21 75.4(3) 3_656 . ?
O22M Sc2 O21 82.7(3) . . ?
O22M Sc2 O21 82.7(3) 3_656 3_656 ?
O22M Sc2 C21 77.51(19) . . ?
O22M Sc2 C21 77.52(19) 3_656 . ?
O22M Sc2 O31 74.1(3) . 3_656 ?
O22M Sc2 O31 74.1(3) 3_656 . ?
O22M Sc2 O31 130.9(3) . . ?
O22M Sc2 O31 130.9(3) 3_656 3_656 ?
O22M Sc2 C31 102.48(19) 3_656 . ?
O22M Sc2 C31 102.49(19) . . ?
O21 Sc2 O21 57.1(4) . 3_656 ?
O21 Sc2 C21 28.55(18) . . ?
O21 Sc2 C21 28.55(18) 3_656 . ?
O21 Sc2 C31 151.45(18) . . ?
O21 Sc2 C31 151.45(18) 3_656 . ?
C21 Sc2 C31 180.0 . . ?
O31 Sc2 O21 137.2(2) . . ?
O31 Sc2 O21 137.2(2) 3_656 3_656 ?
O31 Sc2 O21 144.2(3) . 3_656 ?
O31 Sc2 O21 144.2(3) 3_656 . ?
O31 Sc2 C21 151.6(2) . . ?
O31 Sc2 C21 151.6(2) 3_656 . ?
O31 Sc2 O31 56.8(4) 3_656 . ?
O31 Sc2 C31 28.4(2) . . ?
O31 Sc2 C31 28.4(2) 3_656 . ?
Sc1 O12M Cs2 112.3(4) . 4_567 ?
C11 O11 Sc1 89.9(8) . . ?
C11 O12 Sc1 91.8(8) . . ?
C18 O13 Cs1 131.9(7) . . ?
O11 C11 Sc1 61.2(7) . . ?
O11 C11 C12 118.5(12) . . ?
O12 C11 Sc1 60.8(7) . . ?
O12 C11 O11 122.1(13) . . ?
O12 C11 C12 119.3(13) . . ?
C12 C11 Sc1 177.3(11) . . ?
C13 C12 C11 121.6(11) . . ?
C13 C12 C17 116.2(10) . . ?
C17 C12 C11 122.1(11) . . ?
C14 C13 C12 121.6(10) . . ?
F11 C13 C12 120.7(10) . . ?
F11 C13 C14 117.7(10) . . ?
C13 C14 C15 122.9(10) . . ?
F12 C14 C13 119.1(10) . . ?
F12 C14 C15 118.0(10) . . ?
C14 C15 C18 122.8(9) . . ?
C16 C15 C14 115.7(9) . . ?
C16 C15 C18 121.3(9) . . ?
C17 C16 C15 121.8(10) . . ?
F13 C16 C15 119.3(9) . . ?
F13 C16 C17 118.8(10) . . ?
C16 C17 C12 121.7(10) . . ?
F14 C17 C12 121.1(9) . . ?
F14 C17 C16 117.1(9) . . ?
O13 C18 O14 128.8(10) . . ?
O13 C18 C15 114.7(9) . . ?
O14 C18 C15 116.5(9) . . ?
C13 F11 Cs2 134.5(7) . . ?
C16 F13 Cs1 135.8(6) . . ?
C17 F14 Cs2 134.0(7) . 1_554 ?
C21 O21 Sc2 91.9(6) . . ?
C26 O22 Cs2 135.5(8) . . ?
O21 C21 Sc2 59.6(6) . . ?
O21 C21 Sc2 59.6(6) 3_656 . ?
O21 C21 O21 119.1(11) 3_656 . ?
O21 C21 C22 120.4(6) . . ?
O21 C21 C22 120.4(6) 3_656 . ?
C22 C21 Sc2 180.0 . . ?
C23 C22 C21 121.9(6) . . ?
C23 C22 C21 121.9(6) 3_656 . ?
C23 C22 C23 116.2(12) 3_656 . ?
C24 C23 C22 121.3(11) . . ?
F21 C23 C22 120.7(9) . . ?
F21 C23 C24 118.0(11) . . ?
C25 C24 C23 122.1(11) . . ?
F22 C24 C23 116.7(11) . . ?
F22 C24 C25 121.0(9) . . ?
C24 C25 C24 117.0(13) . 3_656 ?
C24 C25 C26 121.5(6) . . ?
C24 C25 C26 121.5(6) 3_656 . ?
O22 C26 O22 129.8(12) . 3_656 ?
O22 C26 C25 115.1(6) . . ?
O22 C26 C25 115.1(6) 3_656 . ?
O22 C26 Cs2 31.6(6) . . ?
O22 C26 Cs2 31.6(6) 3_656 3_656 ?
O22 C26 Cs2 129.0(7) . 3_656 ?
O22 C26 Cs2 129.0(7) 3_656 . ?
C25 C26 Cs2 105.18(18) . . ?
C25 C26 Cs2 105.18(18) . 3_656 ?
Cs2 C26 Cs2 149.6(4) . 3_656 ?
C23 F21 Cs1 141.4(7) . 1_556 ?
C24 F22 Cs2 128.1(6) . . ?
C31 O31 Sc2 92.9(7) . . ?
C36 O32 Cs2 134.0(9) . 8_457 ?
O31 C31 Sc2 58.7(6) . . ?
O31 C31 Sc2 58.7(6) 3_656 . ?
O31 C31 O31 117.4(12) . 3_656 ?
O31 C31 C32 121.3(6) . . ?
O31 C31 C32 121.3(6) 3_656 . ?
C32 C31 Sc2 180.0 . . ?
C33 C32 C31 121.8(6) . . ?
C33 C32 C31 121.8(6) 3_656 . ?
C33 C32 C33 116.4(13) 3_656 . ?
C32 C33 C34 122.0(11) . . ?
F31 C33 C32 121.7(9) . . ?
F31 C33 C34 116.3(11) . . ?
C35 C34 C33 121.1(12) . . ?
F32 C34 C33 117.8(12) . . ?
F32 C34 C35 121.0(10) . . ?
C34 C35 C34 117.3(13) 3_656 . ?
C34 C35 C36 121.4(7) . . ?
C34 C35 C36 121.4(7) 3_656 . ?
O32 C36 O32 128.8(12) 3_656 . ?
O32 C36 C35 115.6(6) . . ?
O32 C36 C35 115.6(6) 3_656 . ?
O32 C36 Cs2 32.4(7) . 8_457 ?
O32 C36 Cs2 32.4(7) 3_656 6_654 ?
O32 C36 Cs2 124.5(8) . 6_654 ?
O32 C36 Cs2 124.5(8) 3_656 8_457 ?
C35 C36 Cs2 108.77(19) . 6_654 ?
C35 C36 Cs2 108.77(19) . 8_457 ?
Cs2 C36 Cs2 142.5(4) 8_457 6_654 ?
C34 F32 Cs2 132.4(7) . 6_654 ?
O13 Cs1 O13 155.1(3) 3_655 . ?
O13 Cs1 F13 52.82(17) . . ?
O13 Cs1 F13 52.82(17) 3_655 3_655 ?
O13 Cs1 F13 104.84(18) . 3_655 ?
O13 Cs1 F13 104.84(18) 3_655 . ?
O13 Cs1 F21 60.39(19) . 3_656 ?
O13 Cs1 F21 60.39(19) 3_655 1_554 ?
O13 Cs1 F21 102.83(18) 3_655 3_656 ?
O13 Cs1 F21 102.83(19) . 1_554 ?
O13 Cs1 O1W 73.37(19) . . ?
O13 Cs1 O1W 73.37(19) 3_655 3_655 ?
O13 Cs1 O1W 130.24(19) . 3_655 ?
O13 Cs1 O1W 130.24(19) 3_655 . ?
F13 Cs1 F13 72.5(3) . 3_655 ?
F21 Cs1 F13 51.94(16) 1_554 . ?
F21 Cs1 F13 51.94(16) 3_656 3_655 ?
F21 Cs1 F13 66.39(18) 1_554 3_655 ?
F21 Cs1 F13 66.39(18) 3_656 . ?
F21 Cs1 F21 101.8(2) 3_656 1_554 ?
O1W Cs1 F13 110.63(18) . . ?
O1W Cs1 F13 110.63(18) 3_655 3_655 ?
O1W Cs1 F13 172.88(19) . 3_655 ?
O1W Cs1 F13 172.88(19) 3_655 . ?
O1W Cs1 F21 122.74(18) . 3_656 ?
O1W Cs1 F21 120.66(19) 3_655 3_656 ?
O1W Cs1 F21 120.67(19) . 1_554 ?
O1W Cs1 F21 122.74(18) 3_655 1_554 ?
O1W Cs1 O1W 67.1(3) 3_655 . ?
O2W Cs1 O13 86.29(19) 3_655 . ?
O2W Cs1 O13 86.30(19) . 3_655 ?
O2W Cs1 O13 97.78(19) 3_655 3_655 ?
O2W Cs1 O13 97.79(19) . . ?
O2W Cs1 F13 72.59(19) . 3_655 ?
O2W Cs1 F13 72.59(19) 3_655 . ?
O2W Cs1 F13 124.33(19) 3_655 3_655 ?
O2W Cs1 F13 124.34(19) . . ?
O2W Cs1 F21 57.98(18) . 3_656 ?
O2W Cs1 F21 57.98(18) 3_655 1_554 ?
O2W Cs1 F21 137.49(18) . 1_554 ?
O2W Cs1 F21 137.49(18) 3_655 3_656 ?
O2W Cs1 O1W 62.69(18) . 3_655 ?
O2W Cs1 O1W 62.69(18) 3_655 . ?
O2W Cs1 O1W 100.67(19) . . ?
O2W Cs1 O1W 100.68(19) 3_655 3_655 ?
O2W Cs1 O2W 161.1(2) 3_655 . ?
F14 Cs2 F11 109.2(2) 1_556 . ?
F14 Cs2 F22 51.42(18) 1_556 . ?
F14 Cs2 F32 66.69(19) 1_556 6_655 ?
O22 Cs2 F11 63.5(2) . . ?
O22 Cs2 F14 105.1(2) . 1_556 ?
O22 Cs2 F22 56.1(2) . . ?
O22 Cs2 F32 101.4(2) . 6_655 ?
O22 Cs2 O3W 85.6(4) . 1_556 ?
O22 Cs2 O4W 95.3(4) . . ?
O22 Cs2 O5W 126.4(4) . 4_567 ?
O22 Cs2 O6W 71.0(4) . 4_567 ?
F22 Cs2 F11 74.1(2) . . ?
O32 Cs2 F11 100.4(3) 8_557 . ?
O32 Cs2 F14 61.8(2) 8_557 1_556 ?
O32 Cs2 O22 156.1(2) 8_557 . ?
O32 Cs2 F22 104.0(2) 8_557 . ?
O32 Cs2 F32 55.7(2) 8_557 6_655 ?
O32 Cs2 O3W 100.1(4) 8_557 1_556 ?
O32 Cs2 O4W 86.9(4) 8_557 . ?
O32 Cs2 O5W 75.3(4) 8_557 4_567 ?
O32 Cs2 O6W 132.4(4) 8_557 4_567 ?
F32 Cs2 F11 51.3(2) 6_655 . ?
F32 Cs2 F22 67.40(19) 6_655 . ?
O3W Cs2 F11 141.3(3) 1_556 . ?
O3W Cs2 F14 54.8(4) 1_556 1_556 ?
O3W Cs2 F22 69.2(3) 1_556 . ?
O3W Cs2 F32 120.6(4) 1_556 6_655 ?
O3W Cs2 O5W 102.9(5) 1_556 4_567 ?
O3W Cs2 O6W 64.7(5) 1_556 4_567 ?
O4W Cs2 F11 52.6(4) . . ?
O4W Cs2 F14 141.9(4) . 1_556 ?
O4W Cs2 F22 126.6(4) . . ?
O4W Cs2 F32 78.0(4) . 6_655 ?
O4W Cs2 O3W 160.8(5) . 1_556 ?
O4W Cs2 O5W 61.4(5) . 4_567 ?
O4W Cs2 O6W 97.4(5) . 4_567 ?
O5W Cs2 F11 87.4(5) . . ?
O5W Cs2 F11 114.0(4) 4_567 . ?
O5W Cs2 O22 105.3(5) . . ?
O5W Cs2 F22 172.0(4) 4_567 . ?
O5W Cs2 F22 158.1(5) . . ?
O6W Cs2 F11 119.7(4) 4_567 . ?
O6W Cs2 F11 139.4(4) . . ?
O6W Cs2 F14 99.2(5) . 1_556 ?
O6W Cs2 F14 119.5(4) 4_567 1_556 ?
O6W Cs2 O22 81.8(4) . . ?
O6W Cs2 F22 104.4(5) . . ?
O6W Cs2 F22 110.5(4) 4_567 . ?
O6W Cs2 O32 118.6(5) . 8_557 ?
O6W Cs2 F32 165.9(5) . 6_655 ?
O6W Cs2 F32 170.9(4) 4_567 6_655 ?
O6W Cs2 O3W 45.5(6) . 1_556 ?
O6W Cs2 O4W 115.5(6) . . ?
O6W Cs2 O5W 66.0(6) 4_567 4_567 ?
O6W Cs2 O5W 69.6(6) . 4_567 ?
O6W Cs2 O5W 81.9(7) . . ?
O6W Cs2 O6W 21.5(7) . 4_567 ?
O3W O3W Cs2 161.4(17) 3_655 1_554 ?
O4W O4W Cs2 160.6(13) 3_756 . ?
Cs2 O5W Cs2 104.1(7) . 4_567 ?
O5W O5W Cs2 93.2(13) 4_567 . ?
Cs2 O6W Cs2 107.7(7) . 4_567 ?
O6W O6W Cs2 50.6(15) 4_567 4_567 ?
O6W O6W Cs2 107.9(17) 4_567 . ?

loop_
_geom_bond_atom_site_label_1
_geom_bond_atom_site_label_2
_geom_bond_distance
_geom_bond_site_symmetry_2
_geom_bond_publ_flag
Sc1 O11M 2.175(9) . ?
Sc1 O11M 2.175(9) 4_566 ?
Sc1 O12M 2.177(10) . ?
Sc1 O12M 2.177(10) 4_566 ?
Sc1 O11 2.289(7) . ?
Sc1 O11 2.289(7) 4_566 ?
Sc1 O12 2.281(7) . ?
Sc1 O12 2.281(7) 4_566 ?
Sc1 C11 2.611(15) . ?
Sc1 C11 2.611(15) 4_566 ?
Sc2 O21M 2.142(7) . ?
Sc2 O21M 2.142(7) 3_656 ?
Sc2 O22M 2.158(7) . ?
Sc2 O22M 2.158(7) 3_656 ?
Sc2 O21 2.294(7) . ?
Sc2 O21 2.294(7) 3_656 ?
Sc2 C21 2.659(12) . ?
Sc2 O31 2.278(7) . ?
Sc2 O31 2.278(7) 3_656 ?
Sc2 C31 2.663(13) . ?
O12M Cs2 3.702(10) 4_567 ?
O11 C11 1.259(17) . ?
O12 C11 1.200(17) . ?
O13 C18 1.221(13) . ?
O13 Cs1 3.137(8) . ?
O14 C18 1.251(13) . ?
C11 C12 1.537(17) . ?
C12 C13 1.364(15) . ?
C12 C17 1.390(15) . ?
C13 C14 1.360(15) . ?
C13 F11 1.312(13) . ?
C14 C15 1.375(15) . ?
C14 F12 1.344(13) . ?
C15 C16 1.374(15) . ?
C15 C18 1.526(13) . ?
C16 C17 1.365(15) . ?
C16 F13 1.337(12) . ?
C17 F14 1.336(12) . ?
F11 Cs2 3.374(9) . ?
F13 Cs1 3.370(6) . ?
F14 Cs2 3.253(7) 1_554 ?
O21 C21 1.272(10) . ?
O22 C26 1.252(9) . ?
O22 Cs2 2.925(11) . ?
C21 C22 1.495(16) . ?
C22 C23 1.382(13) . ?
C22 C23 1.382(13) 3_656 ?
C23 C24 1.379(14) . ?
C23 F21 1.350(13) . ?
C24 C25 1.359(13) . ?
C24 F22 1.351(13) . ?
C25 C26 1.524(17) . ?
C26 Cs2 3.918(4) . ?
C26 Cs2 3.918(4) 3_656 ?
F21 Cs1 3.233(7) 1_556 ?
F22 Cs2 3.317(7) . ?
O31 C31 1.269(10) . ?
O32 C36 1.258(10) . ?
O32 Cs2 2.863(13) 8_457 ?
C31 C32 1.489(17) . ?
C32 C33 1.373(14) . ?
C32 C33 1.373(14) 3_656 ?
C33 C34 1.390(15) . ?
C33 F31 1.358(14) . ?
C34 C35 1.372(15) . ?
C34 F32 1.332(14) . ?
C35 C36 1.533(18) . ?
C36 Cs2 3.844(5) 6_654 ?
C36 Cs2 3.844(5) 8_457 ?
F32 Cs2 3.312(7) 6_654 ?
Cs1 O1W 3.208(7) . ?
Cs1 O1W 3.208(7) 3_655 ?
Cs1 O2W 3.010(7) . ?
Cs1 O2W 3.010(7) 3_655 ?
Cs2 O3W 3.008(19) 1_556 ?
Cs2 O4W 2.99(2) . ?
Cs2 O5W 2.74(2) . ?
Cs2 O5W 3.23(2) 4_567 ?
Cs2 O6W 2.61(2) . ?
Cs2 O6W 3.21(2) 4_567 ?
O3W O3W 1.31(4) 3_655 ?
O4W O4W 1.80(4) 3_756 ?
O5W O5W 1.56(4) 4_567 ?
O6W O6W 1.23(4) 4_567 ?
O7W O7W 1.08(5) 3_756 ?
